data_7154106
loop_
_publ_author_name
'Prasanna, R.'
'Purushothaman, S.'
'Raghunathan, R.'

_publ_section_title
;
 Rapid assembly of heterocycle grafted macrocycles via tandem one-pot
 double 1,3-dipolar cycloaddition reaction.
;
_journal_issue 46
_journal_name_full 'Organic &amp; biomolecular chemistry'
_journal_page_first 9375
_journal_paper_doi 10.1039/c4ob01778a
_journal_volume 12
_journal_year 2014
_chemical_formula_sum 'C27 H33 N5 O7'
_chemical_formula_weight 539.58
_chemical_name_systematic
;

?

;
_space_group_IT_number 4
_symmetry_cell_setting monoclinic
_symmetry_space_group_name_Hall 'P 2yb'
_symmetry_space_group_name_H-M 'P 1 21 1'
_atom_sites_solution_hydrogens geom
_atom_sites_solution_primary direct
_atom_sites_solution_secondary difmap
_audit_creation_method SHELXL-97
_cell_angle_alpha 90.00
_cell_angle_beta 111.926(3)
_cell_angle_gamma 90.00
_cell_formula_units_Z 2
_cell_length_a 10.3833(7)
_cell_length_b 10.5874(7)
_cell_length_c 13.2957(9)
_cell_measurement_reflns_used 4538
_cell_measurement_temperature 298(2)
_cell_measurement_theta_max 27.37
_cell_measurement_theta_min 2.86
_cell_volume 1355.90(16)
_computing_cell_refinement 'Bruker SMART'
_computing_data_collection 'Bruker SMART'
_computing_data_reduction 'Bruker SAINT'
_computing_molecular_graphics 'Bruker SHELXTL'
_computing_publication_material 'Bruker SHELXTL'
_computing_structure_refinement 'SHELXL-97 (Sheldrick, 1997)'
_computing_structure_solution 'SHELXS-97 (Sheldrick, 1990)'
_diffrn_ambient_temperature 298(2)
_diffrn_measured_fraction_theta_full 0.951
_diffrn_measured_fraction_theta_max 0.926
_diffrn_measurement_device_type 'CCD area detector'
_diffrn_measurement_method 'phi and omega scans'
_diffrn_radiation_monochromator graphite
_diffrn_radiation_source 'fine-focus sealed tube'
_diffrn_radiation_type MoK\a
_diffrn_radiation_wavelength 0.71073
_diffrn_reflns_av_R_equivalents 0.0286
_diffrn_reflns_av_sigmaI/netI 0.0392
_diffrn_reflns_limit_h_max 13
_diffrn_reflns_limit_h_min -12
_diffrn_reflns_limit_k_max 13
_diffrn_reflns_limit_k_min -11
_diffrn_reflns_limit_l_max 17
_diffrn_reflns_limit_l_min -16
_diffrn_reflns_number 8849
_diffrn_reflns_theta_full 25.00
_diffrn_reflns_theta_max 28.32
_diffrn_reflns_theta_min 1.65
_exptl_absorpt_coefficient_mu 0.097
_exptl_absorpt_correction_T_max 0.9856
_exptl_absorpt_correction_T_min 0.9577
_exptl_absorpt_correction_type none
_exptl_crystal_colour clear
_exptl_crystal_density_diffrn 1.322
_exptl_crystal_density_meas 0
_exptl_crystal_density_method 'not measured'
_exptl_crystal_description Rectangular
_exptl_crystal_F_000 572
_exptl_crystal_size_max 0.45
_exptl_crystal_size_mid 0.25
_exptl_crystal_size_min 0.15
_refine_diff_density_max 0.282
_refine_diff_density_min -0.187
_refine_diff_density_rms 0.044
_refine_ls_abs_structure_details 'Flack H D (1983), Acta Cryst. A39, 876-881'
_refine_ls_abs_structure_Flack 0.6(11)
_refine_ls_extinction_method none
_refine_ls_goodness_of_fit_ref 1.034
_refine_ls_hydrogen_treatment mixed
_refine_ls_matrix_type full
_refine_ls_number_parameters 356
_refine_ls_number_reflns 4958
_refine_ls_number_restraints 1
_refine_ls_restrained_S_all 1.034
_refine_ls_R_factor_all 0.0592
_refine_ls_R_factor_gt 0.0432
_refine_ls_shift/su_max 0.000
_refine_ls_shift/su_mean 0.000
_refine_ls_structure_factor_coef Fsqd
_refine_ls_weighting_details 'calc w=1/[\s^2^(Fo^2^)+(0.0547P)^2^+0.3267P] where P=(Fo^2^+2Fc^2^)/3'
_refine_ls_weighting_scheme calc
_refine_ls_wR_factor_gt 0.1031
_refine_ls_wR_factor_ref 0.1153
_reflns_number_gt 4022
_reflns_number_total 4958
_reflns_threshold_expression >2sigma(I)
_cod_data_source_file c4ob01778a2.cif
_cod_data_source_block new
_cod_depositor_comments
;
The following automatic conversions were performed:

'_symmetry_cell_setting' value 'Monoclinic' changed to 'monoclinic'
according to
/usr/data/users/saulius/crontab/automatic-downloads/rss-feeds/RSC/lib/dictionaries/cif_core.dic
dictionary named 'cif_core.dic' version 2.4.2 from 2011-04-26.

Automatic conversion script
Id: cif_fix_values 2827 2014-09-09 07:05:25Z andrius 

 Adding full bibliography for 7154106--7154107.cif.
;
_cod_original_sg_symbol_H-M P2(1)
_cod_database_code 7154106

loop_
_symmetry_equiv_pos_as_xyz
'x, y, z'
'-x, y+1/2, -z'

loop_
_atom_site_label
_atom_site_type_symbol
_atom_site_fract_x
_atom_site_fract_y
_atom_site_fract_z
_atom_site_U_iso_or_equiv
_atom_site_adp_type
_atom_site_occupancy
_atom_site_symmetry_multiplicity
_atom_site_calc_flag
_atom_site_refinement_flags
C1 C 0.8264(3) 0.5105(3) 0.5279(2) 0.0511(7) Uani 1 1 d .
C2 C 0.8571(5) 0.4875(4) 0.4368(3) 0.0749(11) Uani 1 1 d .
H2 H 0.7913 0.4528 0.3746 0.090 Uiso 1 1 calc R
C3 C 0.9874(6) 0.5174(4) 0.4410(4) 0.0959(15) Uani 1 1 d .
H3 H 1.0102 0.5019 0.3809 0.115 Uiso 1 1 calc R
C4 C 1.0842(5) 0.5692(5) 0.5316(4) 0.0982(15) Uani 1 1 d .
H4 H 1.1723 0.5871 0.5325 0.118 Uiso 1 1 calc R
C5 C 1.0529(4) 0.5962(4) 0.6243(3) 0.0733(10) Uani 1 1 d .
H5 H 1.1176 0.6347 0.6851 0.088 Uiso 1 1 calc R
C6 C 0.9236(3) 0.5637(3) 0.6212(2) 0.0485(7) Uani 1 1 d .
C7 C 0.8616(2) 0.5728(2) 0.70699(19) 0.0363(5) Uani 1 1 d .
C8 C 0.8129(4) 0.8010(3) 0.6988(3) 0.0604(8) Uani 1 1 d .
H8A H 0.8382 0.8064 0.6365 0.091 Uiso 1 1 calc R
H8B H 0.8411 0.8767 0.7411 0.091 Uiso 1 1 calc R
H8C H 0.7141 0.7913 0.6756 0.091 Uiso 1 1 calc R
C9 C 0.8453(3) 0.6721(3) 0.8591(2) 0.0429(6) Uani 1 1 d .
H9A H 0.7457 0.6783 0.8396 0.051 Uiso 1 1 calc R
H9B H 0.8904 0.7342 0.9148 0.051 Uiso 1 1 calc R
C10 C 0.8964(2) 0.5391(2) 0.89904(18) 0.0332(5) Uani 1 1 d .
H10 H 0.9887 0.5473 0.9563 0.040 Uiso 1 1 calc R
C11 C 0.8033(2) 0.4692(2) 0.94813(17) 0.0344(5) Uani 1 1 d .
H11 H 0.7209 0.5215 0.9356 0.041 Uiso 1 1 calc R
C12 C 0.8161(3) 0.3663(3) 1.10617(19) 0.0411(6) Uani 1 1 d .
H12 H 0.8870 0.3105 1.1555 0.049 Uiso 1 1 calc R
C13 C 0.5901(3) 0.3892(3) 1.0978(2) 0.0505(7) Uani 1 1 d .
C14 C 0.5070(4) 0.5066(5) 1.0780(4) 0.1063(18) Uani 1 1 d .
H14A H 0.5392 0.5645 1.0370 0.159 Uiso 1 1 calc R
H14B H 0.5167 0.5444 1.1461 0.159 Uiso 1 1 calc R
H14C H 0.4110 0.4870 1.0381 0.159 Uiso 1 1 calc R
C15 C 0.5449(6) 0.2869(6) 1.1575(3) 0.125(2) Uani 1 1 d .
H15A H 0.4543 0.2570 1.1126 0.188 Uiso 1 1 calc R
H15B H 0.5419 0.3208 1.2235 0.188 Uiso 1 1 calc R
H15C H 0.6098 0.2181 1.1740 0.188 Uiso 1 1 calc R
C16 C 0.7180(2) 0.2918(3) 1.01028(18) 0.0372(5) Uani 1 1 d .
H16 H 0.7265 0.2002 1.0216 0.045 Uiso 1 1 calc R
C17 C 0.7542(2) 0.3351(2) 0.91498(17) 0.0317(5) Uani 1 1 d .
H17 H 0.6732 0.3329 0.8468 0.038 Uiso 1 1 calc R
C18 C 0.8198(3) 0.1431(3) 0.84920(19) 0.0423(6) Uani 1 1 d .
H18A H 0.7694 0.0923 0.8831 0.051 Uiso 1 1 calc R
H18B H 0.9004 0.0953 0.8512 0.051 Uiso 1 1 calc R
C19 C 0.7285(3) 0.1676(2) 0.73371(19) 0.0374(5) Uani 1 1 d .
N5 N 0.5883(2) 0.1602(2) 0.69886(19) 0.0511(6) Uani 1 1 d .
N4 N 0.5341(2) 0.1966(3) 0.59779(19) 0.0534(6) Uani 1 1 d .
C20 C 0.7622(3) 0.2086(3) 0.64934(19) 0.0386(6) Uani 1 1 d .
H22 H 0.8505 0.2220 0.6490 0.046 Uiso 1 1 calc R
C21 C 0.6120(3) 0.2830(3) 0.4616(2) 0.0526(7) Uani 1 1 d .
H23A H 0.5325 0.2421 0.4076 0.063 Uiso 1 1 calc R
H23B H 0.6913 0.2714 0.4407 0.063 Uiso 1 1 calc R
C22 C 0.5827(3) 0.4232(3) 0.4654(2) 0.0541(7) Uani 1 1 d .
H24A H 0.5596 0.4594 0.3937 0.065 Uiso 1 1 calc R
H24B H 0.5036 0.4345 0.4865 0.065 Uiso 1 1 calc R
C23 C 0.7078(3) 0.5326(2) 0.64044(19) 0.0394(6) Uani 1 1 d .
C24 C 0.9150(2) 0.4739(3) 0.80080(18) 0.0337(5) Uani 1 1 d .
H26 H 0.8561 0.3985 0.7808 0.040 Uiso 1 1 calc R
C25 C 1.0644(3) 0.4360(3) 0.8278(2) 0.0478(7) Uani 1 1 d .
C26 C 1.2120(4) 0.2770(5) 0.7989(4) 0.0992(16) Uani 1 1 d .
H28A H 1.2758 0.3116 0.8667 0.119 Uiso 1 1 calc R
H28B H 1.2080 0.1863 0.8081 0.119 Uiso 1 1 calc R
C27 C 1.2630(6) 0.3000(9) 0.7200(6) 0.173(4) Uani 1 1 d .
H29A H 1.2002 0.2666 0.6523 0.260 Uiso 1 1 calc R
H29B H 1.3520 0.2601 0.7389 0.260 Uiso 1 1 calc R
H29C H 1.2727 0.3894 0.7133 0.260 Uiso 1 1 calc R
N1 N 0.8816(2) 0.6924(2) 0.76435(16) 0.0394(5) Uani 1 1 d .
N2 N 0.6402(2) 0.2253(2) 0.56713(16) 0.0428(5) Uani 1 1 d .
N3 N 0.7030(2) 0.4887(2) 0.54232(16) 0.0461(5) Uani 1 1 d .
O1 O 0.87808(19) 0.4602(2) 1.06475(12) 0.0489(5) Uani 1 1 d .
O2 O 0.73214(19) 0.4169(2) 1.15831(13) 0.0522(5) Uani 1 1 d .
O3 O 0.58481(16) 0.33854(19) 0.99779(12) 0.0433(4) Uani 1 1 d .
O4 O 0.86505(16) 0.25833(16) 0.90989(12) 0.0360(4) Uani 1 1 d .
O5 O 0.61342(18) 0.5337(2) 0.67173(15) 0.0529(5) Uani 1 1 d .
O6 O 1.1627(2) 0.4926(3) 0.8882(2) 0.0823(9) Uani 1 1 d .
O7 O 1.0733(2) 0.3303(2) 0.77623(17) 0.0659(6) Uani 1 1 d .

loop_
_atom_site_aniso_label
_atom_site_aniso_U_11
_atom_site_aniso_U_22
_atom_site_aniso_U_33
_atom_site_aniso_U_23
_atom_site_aniso_U_13
_atom_site_aniso_U_12
C1 0.081(2) 0.0359(18) 0.0388(14) 0.0030(11) 0.0243(14) -0.0032(14)
C2 0.121(3) 0.061(2) 0.0579(18) -0.0096(16) 0.051(2) -0.021(2)
C3 0.151(4) 0.085(3) 0.088(3) -0.021(2) 0.086(3) -0.027(3)
C4 0.119(3) 0.105(4) 0.108(3) -0.004(3) 0.087(3) -0.033(3)
C5 0.087(2) 0.070(3) 0.083(2) -0.0064(19) 0.056(2) -0.023(2)
C6 0.0675(17) 0.0379(17) 0.0485(15) 0.0002(12) 0.0315(14) -0.0097(13)
C7 0.0423(12) 0.0304(15) 0.0373(12) -0.0033(10) 0.0161(10) -0.0073(10)
C8 0.078(2) 0.0318(18) 0.0646(18) 0.0045(14) 0.0192(16) -0.0050(14)
C9 0.0486(14) 0.0366(16) 0.0463(14) -0.0075(11) 0.0210(12) -0.0040(11)
C10 0.0317(10) 0.0349(15) 0.0308(11) -0.0077(10) 0.0092(9) -0.0047(10)
C11 0.0349(11) 0.0341(14) 0.0319(11) -0.0061(10) 0.0099(9) -0.0009(10)
C12 0.0388(13) 0.0511(18) 0.0336(11) 0.0036(11) 0.0140(10) 0.0033(11)
C13 0.0424(14) 0.073(2) 0.0385(13) -0.0130(13) 0.0181(11) -0.0081(14)
C14 0.066(2) 0.130(5) 0.102(3) -0.050(3) 0.007(2) 0.041(2)
C15 0.154(4) 0.179(6) 0.064(2) -0.029(3) 0.066(3) -0.099(4)
C16 0.0405(12) 0.0353(15) 0.0371(12) -0.0034(10) 0.0159(10) -0.0011(10)
C17 0.0310(10) 0.0324(14) 0.0297(10) -0.0036(9) 0.0091(8) 0.0014(10)
C18 0.0599(16) 0.0310(16) 0.0363(12) -0.0017(11) 0.0183(12) 0.0073(12)
C19 0.0468(13) 0.0242(14) 0.0383(12) -0.0064(10) 0.0125(11) 0.0036(10)
N5 0.0533(13) 0.0448(16) 0.0515(13) -0.0084(11) 0.0154(11) -0.0102(11)
N4 0.0473(13) 0.0534(17) 0.0487(13) -0.0074(12) 0.0053(11) -0.0067(11)
C20 0.0425(12) 0.0339(15) 0.0356(12) -0.0051(10) 0.0102(10) 0.0070(11)
C21 0.0701(18) 0.0402(19) 0.0314(12) -0.0050(11) 0.0006(12) -0.0031(14)
C22 0.0624(18) 0.0413(19) 0.0363(13) -0.0025(12) -0.0072(12) 0.0018(13)
C23 0.0498(14) 0.0239(14) 0.0352(12) 0.0029(10) 0.0052(11) -0.0001(11)
C24 0.0339(11) 0.0316(14) 0.0351(11) -0.0060(10) 0.0123(9) -0.0043(10)
C25 0.0400(13) 0.055(2) 0.0471(14) -0.0108(13) 0.0144(12) 0.0018(13)
C26 0.062(2) 0.112(4) 0.116(3) -0.032(3) 0.025(2) 0.039(2)
C27 0.120(5) 0.242(10) 0.202(7) 0.041(6) 0.111(5) 0.086(6)
N1 0.0492(11) 0.0267(12) 0.0422(11) -0.0041(9) 0.0169(9) -0.0085(9)
N2 0.0514(12) 0.0316(14) 0.0348(10) -0.0061(9) 0.0038(9) 0.0001(9)
N3 0.0644(14) 0.0313(14) 0.0338(11) -0.0010(9) 0.0083(10) -0.0029(10)
O1 0.0565(10) 0.0585(14) 0.0279(8) -0.0096(8) 0.0115(8) -0.0217(10)
O2 0.0453(10) 0.0734(15) 0.0357(9) -0.0167(9) 0.0125(8) -0.0020(10)
O3 0.0352(8) 0.0598(13) 0.0338(8) -0.0091(8) 0.0117(7) -0.0020(8)
O4 0.0386(9) 0.0347(11) 0.0337(8) -0.0035(7) 0.0125(7) 0.0045(7)
O5 0.0410(10) 0.0533(14) 0.0592(11) -0.0063(10) 0.0129(9) -0.0029(9)
O6 0.0355(10) 0.094(2) 0.1045(18) -0.0478(16) 0.0110(11) -0.0026(11)
O7 0.0499(11) 0.0699(17) 0.0754(14) -0.0258(12) 0.0207(10) 0.0142(11)

loop_
_atom_type_symbol
_atom_type_description
_atom_type_scat_dispersion_real
_atom_type_scat_dispersion_imag
_atom_type_scat_source
C C 0.0033 0.0016 'International Tables Vol C Tables 4.2.6.8 and 6.1.1.4'
H H 0.0000 0.0000 'International Tables Vol C Tables 4.2.6.8 and 6.1.1.4'
N N 0.0061 0.0033 'International Tables Vol C Tables 4.2.6.8 and 6.1.1.4'
O O 0.0106 0.0060 'International Tables Vol C Tables 4.2.6.8 and 6.1.1.4'

loop_
_geom_angle_atom_site_label_1
_geom_angle_atom_site_label_2
_geom_angle_atom_site_label_3
_geom_angle
C2 C1 N3 128.3(3)
C2 C1 C6 121.6(3)
N3 C1 C6 110.1(2)
C3 C2 C1 118.0(3)
C3 C2 H2 121.0
C1 C2 H2 121.0
C4 C3 C2 121.4(3)
C4 C3 H3 119.3
C2 C3 H3 119.3
C3 C4 C5 121.1(4)
C3 C4 H4 119.4
C5 C4 H4 119.4
C6 C5 C4 117.5(4)
C6 C5 H5 121.2
C4 C5 H5 121.2
C5 C6 C1 120.3(3)
C5 C6 C7 130.5(3)
C1 C6 C7 109.1(2)
N1 C7 C6 115.8(2)
N1 C7 C24 103.09(18)
C6 C7 C24 115.9(2)
N1 C7 C23 116.6(2)
C6 C7 C23 100.9(2)
C24 C7 C23 104.55(18)
N1 C8 H8A 109.5
N1 C8 H8B 109.5
H8A C8 H8B 109.5
N1 C8 H8C 109.5
H8A C8 H8C 109.5
H8B C8 H8C 109.5
N1 C9 C10 105.5(2)
N1 C9 H9A 110.6
C10 C9 H9A 110.6
N1 C9 H9B 110.6
C10 C9 H9B 110.6
H9A C9 H9B 108.8
C9 C10 C11 113.5(2)
C9 C10 C24 104.69(19)
C11 C10 C24 115.9(2)
C9 C10 H10 107.5
C11 C10 H10 107.5
C24 C10 H10 107.5
O1 C11 C17 103.69(19)
O1 C11 C10 108.23(18)
C17 C11 C10 121.46(19)
O1 C11 H11 107.6
C17 C11 H11 107.6
C10 C11 H11 107.6
O1 C12 O2 112.5(2)
O1 C12 C16 107.45(18)
O2 C12 C16 105.48(19)
O1 C12 H12 110.4
O2 C12 H12 110.4
C16 C12 H12 110.4
O3 C13 O2 106.15(19)
O3 C13 C14 109.6(3)
O2 C13 C14 109.9(3)
O3 C13 C15 108.0(3)
O2 C13 C15 108.1(3)
C14 C13 C15 114.7(4)
C13 C14 H14A 109.5
C13 C14 H14B 109.5
H14A C14 H14B 109.5
C13 C14 H14C 109.5
H14A C14 H14C 109.5
H14B C14 H14C 109.5
C13 C15 H15A 109.5
C13 C15 H15B 109.5
H15A C15 H15B 109.5
C13 C15 H15C 109.5
H15A C15 H15C 109.5
H15B C15 H15C 109.5
O3 C16 C17 109.3(2)
O3 C16 C12 103.59(19)
C17 C16 C12 104.23(19)
O3 C16 H16 113.0
C17 C16 H16 113.0
C12 C16 H16 113.0
O4 C17 C11 110.86(18)
O4 C17 C16 108.76(19)
C11 C17 C16 101.58(18)
O4 C17 H17 111.7
C11 C17 H17 111.7
C16 C17 H17 111.7
O4 C18 C19 112.1(2)
O4 C18 H18A 109.2
C19 C18 H18A 109.2
O4 C18 H18B 109.2
C19 C18 H18B 109.2
H18A C18 H18B 107.9
N5 C19 C20 108.0(2)
N5 C19 C18 121.9(2)
C20 C19 C18 129.9(2)
N4 N5 C19 109.3(2)
N5 N4 N2 106.9(2)
N2 C20 C19 105.0(2)
N2 C20 H22 127.5
C19 C20 H22 127.5
N2 C21 C22 110.4(2)
N2 C21 H23A 109.6
C22 C21 H23A 109.6
N2 C21 H23B 109.6
C22 C21 H23B 109.6
H23A C21 H23B 108.1
N3 C22 C21 111.0(2)
N3 C22 H24A 109.4
C21 C22 H24A 109.4
N3 C22 H24B 109.4
C21 C22 H24B 109.4
H24A C22 H24B 108.0
O5 C23 N3 126.2(2)
O5 C23 C7 126.4(2)
N3 C23 C7 107.3(2)
C25 C24 C10 110.97(19)
C25 C24 C7 113.2(2)
C10 C24 C7 104.8(2)
C25 C24 H26 109.2
C10 C24 H26 109.2
C7 C24 H26 109.2
O6 C25 O7 124.0(2)
O6 C25 C24 124.7(3)
O7 C25 C24 111.3(2)
C27 C26 O7 114.0(4)
C27 C26 H28A 108.8
O7 C26 H28A 108.8
C27 C26 H28B 108.8
O7 C26 H28B 108.8
H28A C26 H28B 107.7
C26 C27 H29A 109.5
C26 C27 H29B 109.5
H29A C27 H29B 109.5
C26 C27 H29C 109.5
H29A C27 H29C 109.5
H29B C27 H29C 109.5
C7 N1 C8 115.6(2)
C7 N1 C9 107.03(19)
C8 N1 C9 114.0(2)
C20 N2 N4 110.8(2)
C20 N2 C21 129.1(2)
N4 N2 C21 119.6(2)
C23 N3 C1 111.7(2)
C23 N3 C22 123.1(2)
C1 N3 C22 125.1(2)
C12 O1 C11 108.88(18)
C12 O2 C13 110.17(19)
C13 O3 C16 109.13(18)
C17 O4 C18 114.03(18)
C25 O7 C26 117.9(3)

loop_
_geom_bond_atom_site_label_1
_geom_bond_atom_site_label_2
_geom_bond_distance
C1 C2 1.384(4)
C1 N3 1.385(4)
C1 C6 1.393(4)
C2 C3 1.369(6)
C2 H2 0.9300
C3 C4 1.363(6)
C3 H3 0.9300
C4 C5 1.417(5)
C4 H4 0.9300
C5 C6 1.371(4)
C5 H5 0.9300
C6 C7 1.508(3)
C7 N1 1.453(3)
C7 C24 1.563(3)
C7 C23 1.568(3)
C8 N1 1.458(4)
C8 H8A 0.9600
C8 H8B 0.9600
C8 H8C 0.9600
C9 N1 1.459(3)
C9 C10 1.529(4)
C9 H9A 0.9700
C9 H9B 0.9700
C10 C11 1.543(3)
C10 C24 1.552(3)
C10 H10 0.9800
C11 O1 1.455(3)
C11 C17 1.517(4)
C11 H11 0.9800
C12 O1 1.405(3)
C12 O2 1.407(3)
C12 C16 1.521(4)
C12 H12 0.9800
C13 O3 1.416(3)
C13 O2 1.422(3)
C13 C14 1.480(5)
C13 C15 1.517(5)
C14 H14A 0.9600
C14 H14B 0.9600
C14 H14C 0.9600
C15 H15A 0.9600
C15 H15B 0.9600
C15 H15C 0.9600
C16 O3 1.419(3)
C16 C17 1.521(3)
C16 H16 0.9800
C17 O4 1.431(3)
C17 H17 0.9800
C18 O4 1.442(3)
C18 C19 1.496(3)
C18 H18A 0.9700
C18 H18B 0.9700
C19 N5 1.355(3)
C19 C20 1.364(4)
N5 N4 1.306(3)
N4 N2 1.345(3)
C20 N2 1.340(3)
C20 H22 0.9300
C21 N2 1.456(3)
C21 C22 1.520(4)
C21 H23A 0.9700
C21 H23B 0.9700
C22 N3 1.461(3)
C22 H24A 0.9700
C22 H24B 0.9700
C23 O5 1.199(3)
C23 N3 1.368(3)
C24 C25 1.510(3)
C24 H26 0.9800
C25 O6 1.198(3)
C25 O7 1.333(3)
C26 C27 1.361(6)
C26 O7 1.470(4)
C26 H28A 0.9700
C26 H28B 0.9700
C27 H29A 0.9600
C27 H29B 0.9600
C27 H29C 0.9600

loop_
_geom_torsion_atom_site_label_1
_geom_torsion_atom_site_label_2
_geom_torsion_atom_site_label_3
_geom_torsion_atom_site_label_4
_geom_torsion
N3 C1 C2 C3 179.7(4)
C6 C1 C2 C3 0.7(5)
C1 C2 C3 C4 -0.5(7)
C2 C3 C4 C5 -1.1(8)
C3 C4 C5 C6 2.6(7)
C4 C5 C6 C1 -2.4(5)
C4 C5 C6 C7 176.3(4)
C2 C1 C6 C5 0.8(5)
N3 C1 C6 C5 -178.4(3)
C2 C1 C6 C7 -178.1(3)
N3 C1 C6 C7 2.7(3)
C5 C6 C7 N1 47.2(5)
C1 C6 C7 N1 -134.0(2)
C5 C6 C7 C24 -73.8(4)
C1 C6 C7 C24 105.0(3)
C5 C6 C7 C23 174.1(3)
C1 C6 C7 C23 -7.2(3)
N1 C9 C10 C11 -146.14(19)
N1 C9 C10 C24 -18.8(2)
C9 C10 C11 O1 -109.0(2)
C24 C10 C11 O1 129.8(2)
C9 C10 C11 C17 131.4(2)
C24 C10 C11 C17 10.2(3)
O1 C12 C16 O3 -102.8(2)
O2 C12 C16 O3 17.3(3)
O1 C12 C16 C17 11.5(3)
O2 C12 C16 C17 131.7(2)
O1 C11 C17 O4 -78.0(2)
C10 C11 C17 O4 43.8(3)
O1 C11 C17 C16 37.5(2)
C10 C11 C17 C16 159.2(2)
O3 C16 C17 O4 -162.47(18)
C12 C16 C17 O4 87.3(2)
O3 C16 C17 C11 80.6(2)
C12 C16 C17 C11 -29.7(2)
O4 C18 C19 N5 -99.2(3)
O4 C18 C19 C20 75.3(3)
C20 C19 N5 N4 -1.1(3)
C18 C19 N5 N4 174.5(2)
C19 N5 N4 N2 1.1(3)
N5 C19 C20 N2 0.5(3)
C18 C19 C20 N2 -174.5(2)
N2 C21 C22 N3 61.9(3)
N1 C7 C23 O5 -47.9(3)
C6 C7 C23 O5 -174.3(3)
C24 C7 C23 O5 65.1(3)
N1 C7 C23 N3 135.7(2)
C6 C7 C23 N3 9.4(3)
C24 C7 C23 N3 -111.2(2)
C9 C10 C24 C25 118.4(2)
C11 C10 C24 C25 -115.8(2)
C9 C10 C24 C7 -4.2(2)
C11 C10 C24 C7 121.6(2)
N1 C7 C24 C25 -95.5(2)
C6 C7 C24 C25 32.1(3)
C23 C7 C24 C25 142.1(2)
N1 C7 C24 C10 25.6(2)
C6 C7 C24 C10 153.2(2)
C23 C7 C24 C10 -96.8(2)
C10 C24 C25 O6 -32.4(4)
C7 C24 C25 O6 85.1(4)
C10 C24 C25 O7 147.1(2)
C7 C24 C25 O7 -95.4(3)
C6 C7 N1 C8 65.4(3)
C24 C7 N1 C8 -167.0(2)
C23 C7 N1 C8 -53.1(3)
C6 C7 N1 C9 -166.5(2)
C24 C7 N1 C9 -38.9(2)
C23 C7 N1 C9 75.0(2)
C10 C9 N1 C7 37.0(3)
C10 C9 N1 C8 166.0(2)
C19 C20 N2 N4 0.1(3)
C19 C20 N2 C21 171.4(3)
N5 N4 N2 C20 -0.8(3)
N5 N4 N2 C21 -173.0(2)
C22 C21 N2 C20 -91.8(3)
C22 C21 N2 N4 78.8(3)
O5 C23 N3 C1 175.1(3)
C7 C23 N3 C1 -8.6(3)
O5 C23 N3 C22 -7.0(4)
C7 C23 N3 C22 169.4(2)
C2 C1 N3 C23 -175.2(3)
C6 C1 N3 C23 4.0(3)
C2 C1 N3 C22 6.9(5)
C6 C1 N3 C22 -173.9(3)
C21 C22 N3 C23 -107.2(3)
C21 C22 N3 C1 70.5(4)
O2 C12 O1 C11 -102.9(2)
C16 C12 O1 C11 12.8(3)
C17 C11 O1 C12 -32.1(2)
C10 C11 O1 C12 -162.3(2)
O1 C12 O2 C13 111.9(3)
C16 C12 O2 C13 -5.0(3)
O3 C13 O2 C12 -9.5(3)
C14 C13 O2 C12 -128.0(3)
C15 C13 O2 C12 106.2(3)
O2 C13 O3 C16 21.4(3)
C14 C13 O3 C16 140.0(3)
C15 C13 O3 C16 -94.3(3)
C17 C16 O3 C13 -134.5(2)
C12 C16 O3 C13 -23.9(3)
C11 C17 O4 C18 -162.45(18)
C16 C17 O4 C18 86.7(2)
C19 C18 O4 C17 60.5(3)
O6 C25 O7 C26 2.9(5)
C24 C25 O7 C26 -176.6(3)
C27 C26 O7 C25 -102.7(6)
